data_8103487
loop_
_publ_author_name
'Jung, W.'
'Weltzer, M.'

_publ_section_title
;
 Die ternaeren Calcium-Nickelboride CaNi4B, Ca3Ni7B2, Ca5Ni15B4 und
 CaNi12B6
;
_journal_name_full 'Zeitschrift fuer Kristallographie (149,1979-)'
_journal_page_first 169
_journal_page_last 178
_journal_volume 196
_journal_year 1991
_chemical_formula_sum 'B6 Ca Ni12'
_chemical_name_systematic 'Ca Ni12 B6'
_space_group_IT_number 166
_symmetry_space_group_name_Hall '-R 3 2"'
_symmetry_space_group_name_H-M 'R -3 m :H'
_cell_angle_alpha 90
_cell_angle_beta 90
_cell_angle_gamma 120
_cell_formula_units_Z 3
_cell_length_a 9.528
_cell_length_b 9.528
_cell_length_c 7.407
_cell_volume 582.340
_citation_journal_id_ASTM ZEKRDZ
_cod_data_source_file boron4-x_219.cif
_cod_data_source_block B6Ca1Ni12
_cod_original_cell_volume 582.3398
_cod_original_formula_sum 'B6 Ca1 Ni12'
_cod_database_code 8103487

loop_
_symmetry_equiv_pos_as_xyz
x,y,z
-y,x-y,z
-x+y,-x,z
y,x,-z
-x,-x+y,-z
x-y,-y,-z
-x,-y,-z
y,-x+y,-z
x-y,x,-z
-y,-x,z
x,x-y,z
-x+y,y,z
x+2/3,y+1/3,z+1/3
-y+2/3,x-y+1/3,z+1/3
-x+y+2/3,-x+1/3,z+1/3
y+2/3,x+1/3,-z+1/3
-x+2/3,-x+y+1/3,-z+1/3
x-y+2/3,-y+1/3,-z+1/3
-x+2/3,-y+1/3,-z+1/3
y+2/3,-x+y+1/3,-z+1/3
x-y+2/3,x+1/3,-z+1/3
-y+2/3,-x+1/3,z+1/3
x+2/3,x-y+1/3,z+1/3
-x+y+2/3,y+1/3,z+1/3
x+1/3,y+2/3,z+2/3
-y+1/3,x-y+2/3,z+2/3
-x+y+1/3,-x+2/3,z+2/3
y+1/3,x+2/3,-z+2/3
-x+1/3,-x+y+2/3,-z+2/3
x-y+1/3,-y+2/3,-z+2/3
-x+1/3,-y+2/3,-z+2/3
y+1/3,-x+y+2/3,-z+2/3
x-y+1/3,x+2/3,-z+2/3
-y+1/3,-x+2/3,z+2/3
x+1/3,x-y+2/3,z+2/3
-x+y+1/3,y+2/3,z+2/3

loop_
_atom_site_label
_atom_site_type_symbol
_atom_site_fract_x
_atom_site_fract_y
_atom_site_fract_z
_atom_site_occupancy
_atom_site_U_iso_or_equiv
Ni1 Ni 0.36944 0 0.5 1 0.0
Ni2 Ni 0.42272 -0.42272 0.03233 1 0.0
Ca1 Ca 0 0 0 1 0.0
B1 B 0.189 -0.189 0.0461 1 0.0
